data_7234972
loop_
_publ_author_name
'Gu, Yun-Qiong'
'Shen, Wen-Ying'
'Mi, Yan'
'Jing, Yan-Fang'
'Yuan, Jing-Mei'
'Yu, Peng'
'Zhu, Xiao-Min'
'Hu, Fei-Long'

_publ_section_title
;
 Dual-response detection of Ni2+ and Cu2+ ions by a
 pyrazolopyrimidine-based fluorescent sensor and the application of this
 sensor in bioimaging
;
_journal_issue 61
_journal_name_full 'RSC Advances'
_journal_page_first 35671
_journal_paper_doi 10.1039/C9RA06227K
_journal_volume 9
_journal_year 2019
_chemical_formula_sum 'C H N O'
_chemical_formula_weight 43.03
_space_group_crystal_system triclinic
_space_group_IT_number 2
_space_group_name_Hall '-P 1'
_space_group_name_H-M_alt 'P -1'
_atom_sites_solution_hydrogens geom
_audit_creation_method SHELXL-2014/7
_audit_update_record
;
2019-06-24 deposited with the CCDC.	2019-10-16 downloaded from the CCDC.
;
_cell_angle_alpha 98.741(3)
_cell_angle_beta 113.202(2)
_cell_angle_gamma 100.380(3)
_cell_formula_units_Z 28
_cell_length_a 11.6231(19)
_cell_length_b 11.723(4)
_cell_length_c 11.9007(19)
_cell_measurement_temperature 296(2)
_cell_volume 1420.7(6)
_computing_structure_refinement 'SHELXL-2014/7 (Sheldrick, 2014)'
_diffrn_ambient_temperature 296(2)
_diffrn_measured_fraction_theta_full 0.986
_diffrn_measured_fraction_theta_max 0.986
_diffrn_radiation_type MoK\a
_diffrn_radiation_wavelength 0.71073
_diffrn_reflns_av_R_equivalents 0.0214
_diffrn_reflns_av_unetI/netI 0.0449
_diffrn_reflns_Laue_measured_fraction_full 0.986
_diffrn_reflns_Laue_measured_fraction_max 0.986
_diffrn_reflns_limit_h_max 12
_diffrn_reflns_limit_h_min -13
_diffrn_reflns_limit_k_max 13
_diffrn_reflns_limit_k_min -13
_diffrn_reflns_limit_l_max 13
_diffrn_reflns_limit_l_min -14
_diffrn_reflns_number 7785
_diffrn_reflns_point_group_measured_fraction_full 0.986
_diffrn_reflns_point_group_measured_fraction_max 0.986
_diffrn_reflns_theta_full 24.999
_diffrn_reflns_theta_max 24.999
_diffrn_reflns_theta_min 1.822
_exptl_absorpt_coefficient_mu 0.127
_exptl_crystal_density_diffrn 1.408
_exptl_crystal_F_000 616
_refine_diff_density_max 0.203
_refine_diff_density_min -0.186
_refine_diff_density_rms 0.039
_refine_ls_extinction_method none
_refine_ls_goodness_of_fit_ref 0.722
_refine_ls_hydrogen_treatment constr
_refine_ls_matrix_type full
_refine_ls_number_parameters 389
_refine_ls_number_reflns 4944
_refine_ls_number_restraints 0
_refine_ls_restrained_S_all 0.722
_refine_ls_R_factor_all 0.0698
_refine_ls_R_factor_gt 0.0468
_refine_ls_shift/su_max 0.000
_refine_ls_shift/su_mean 0.000
_refine_ls_structure_factor_coef Fsqd
_refine_ls_weighting_details 'w=1/[\s^2^(Fo^2^)+(0.1904P)^2^+0.6475P] where P=(Fo^2^+2Fc^2^)/3'
_refine_ls_weighting_scheme calc
_refine_ls_wR_factor_gt 0.1634
_refine_ls_wR_factor_ref 0.2003
_reflns_Friedel_coverage 0.000
_reflns_number_gt 3522
_reflns_number_total 4944
_reflns_threshold_expression 'I > 2\s(I)'
_cod_data_source_file c9ra06227k2.cif
_cod_data_source_block 1
_cod_original_cell_volume 1420.8(5)
_cod_database_code 7234972
_shelx_shelxl_version_number 2014/7
_shelx_space_group_comment
;
The symmetry employed for this shelxl refinement is uniquely defined
by the following loop, which should always be used as a source of
symmetry information in preference to the above space-group names.
They are only intended as comments.
;

loop_
_space_group_symop_operation_xyz
'x, y, z'
'-x, -y, -z'

loop_
_atom_site_label
_atom_site_type_symbol
_atom_site_fract_x
_atom_site_fract_y
_atom_site_fract_z
_atom_site_U_iso_or_equiv
_atom_site_adp_type
_atom_site_occupancy
_atom_site_site_symmetry_order
_atom_site_calc_flag
_atom_site_refinement_flags_posn
_atom_site_refinement_flags_adp
C1 C -0.3557(2) 0.8445(2) 0.0267(2) 0.0515(6) Uani 1 1 d . .
H1 H -0.2840 0.8425 0.0975 0.062 Uiso 1 1 calc R U
C2 C -0.4686(3) 0.7525(3) -0.0216(3) 0.0631(8) Uani 1 1 d . .
H2 H -0.4720 0.6891 0.0165 0.076 Uiso 1 1 calc R U
C3 C -0.5759(3) 0.7548(3) -0.1258(3) 0.0617(7) Uani 1 1 d . .
H3 H -0.6512 0.6926 -0.1587 0.074 Uiso 1 1 calc R U
C4 C -0.5715(3) 0.8497(3) -0.1812(2) 0.0597(7) Uani 1 1 d . .
H4 H -0.6444 0.8519 -0.2506 0.072 Uiso 1 1 calc R U
C5 C -0.4587(2) 0.9416(2) -0.1338(2) 0.0475(6) Uani 1 1 d . .
H5 H -0.4564 1.0053 -0.1717 0.057 Uiso 1 1 calc R U
C6 C -0.3482(2) 0.9394(2) -0.0291(2) 0.0417(6) Uani 1 1 d . .
C7 C -0.2316(2) 1.0417(2) 0.01939(19) 0.0383(5) Uani 1 1 d . .
C8 C -0.2367(2) 1.1541(2) 0.00311(19) 0.0408(6) Uani 1 1 d . .
H8 H -0.3166 1.1665 -0.0449 0.049 Uiso 1 1 calc R U
C9 C -0.1251(2) 1.2519(2) 0.05672(18) 0.0376(5) Uani 1 1 d . .
C10 C -0.1343(2) 1.3753(2) 0.05068(19) 0.0399(5) Uani 1 1 d . .
C11 C -0.2448(3) 1.3991(2) -0.0354(2) 0.0513(7) Uani 1 1 d . .
H11 H -0.3147 1.3359 -0.0923 0.062 Uiso 1 1 calc R U
C12 C -0.2514(3) 1.5150(2) -0.0371(3) 0.0618(8) Uani 1 1 d . .
H12 H -0.3258 1.5291 -0.0947 0.074 Uiso 1 1 calc R U
C13 C -0.1489(3) 1.6102(2) 0.0459(3) 0.0565(7) Uani 1 1 d . .
H13 H -0.1534 1.6883 0.0441 0.068 Uiso 1 1 calc R U
C14 C -0.0400(3) 1.5881(2) 0.1315(2) 0.0553(7) Uani 1 1 d . .
H14 H 0.0292 1.6520 0.1883 0.066 Uiso 1 1 calc R U
C15 C -0.0320(2) 1.4727(2) 0.1344(2) 0.0482(6) Uani 1 1 d . .
H15 H 0.0425 1.4596 0.1930 0.058 Uiso 1 1 calc R U
C16 C -0.0004(2) 1.12842(19) 0.13329(17) 0.0348(5) Uani 1 1 d . .
C17 C 0.1068(2) 1.08472(19) 0.19858(17) 0.0354(5) Uani 1 1 d . .
C18 C 0.0516(2) 0.96342(19) 0.18705(18) 0.0371(5) Uani 1 1 d . .
C19 C 0.2458(2) 0.9387(2) 0.30305(19) 0.0388(5) Uani 1 1 d . .
C20 C 0.3104(2) 1.0574(2) 0.3211(2) 0.0434(6) Uani 1 1 d . .
H20 H 0.3997 1.0845 0.3695 0.052 Uiso 1 1 calc R U
C21 C 0.2413(2) 1.1346(2) 0.26699(19) 0.0406(6) Uani 1 1 d . .
C22 C 0.3050(3) 1.2618(2) 0.2803(3) 0.0549(7) Uani 1 1 d . .
H22A H 0.2806 1.3140 0.3322 0.082 Uiso 1 1 calc R U
H22B H 0.2777 1.2783 0.1985 0.082 Uiso 1 1 calc R U
H22C H 0.3975 1.2748 0.3187 0.082 Uiso 1 1 calc R U
C23 C 0.1722(3) 0.8878(3) 0.5207(2) 0.0692(9) Uani 1 1 d . .
H23 H 0.2105 0.9597 0.5102 0.083 Uiso 1 1 calc R U
C24 C 0.0887(4) 0.8860(4) 0.5790(3) 0.0895(13) Uani 1 1 d . .
H24 H 0.0705 0.9565 0.6055 0.107 Uiso 1 1 calc R U
C25 C 0.0338(4) 0.7822(5) 0.5974(3) 0.0960(13) Uani 1 1 d . .
H25 H -0.0212 0.7819 0.6369 0.115 Uiso 1 1 calc R U
C26 C 0.0599(4) 0.6778(4) 0.5575(3) 0.0864(11) Uani 1 1 d . .
H26 H 0.0234 0.6070 0.5712 0.104 Uiso 1 1 calc R U
C27 C 0.1402(3) 0.6771(3) 0.4971(3) 0.0640(8) Uani 1 1 d . .
H27 H 0.1555 0.6054 0.4688 0.077 Uiso 1 1 calc R U
C28 C 0.1985(2) 0.7828(2) 0.4782(2) 0.0499(7) Uani 1 1 d . .
C29 C 0.2904(2) 0.7798(2) 0.4230(2) 0.0434(6) Uani 1 1 d . .
C30 C 0.3723(2) 0.7066(2) 0.4306(2) 0.0467(6) Uani 1 1 d . .
H30 H 0.3762 0.6423 0.4679 0.056 Uiso 1 1 calc R U
C31 C 0.4485(2) 0.7478(2) 0.3712(2) 0.0440(6) Uani 1 1 d . .
C32 C 0.5484(3) 0.6984(2) 0.3521(2) 0.0483(6) Uani 1 1 d . .
C33 C 0.5511(3) 0.5808(3) 0.3589(3) 0.0629(8) Uani 1 1 d . .
H33 H 0.4905 0.5351 0.3782 0.076 Uiso 1 1 calc R U
C34 C 0.6417(4) 0.5311(3) 0.3375(3) 0.0756(10) Uani 1 1 d . .
H34 H 0.6411 0.4525 0.3418 0.091 Uiso 1 1 calc R U
C35 C 0.7331(4) 0.5976(4) 0.3098(3) 0.0806(11) Uani 1 1 d . .
H35 H 0.7947 0.5643 0.2960 0.097 Uiso 1 1 calc R U
C36 C 0.7326(3) 0.7124(4) 0.3027(3) 0.0787(10) Uani 1 1 d . .
H36 H 0.7936 0.7569 0.2830 0.094 Uiso 1 1 calc R U
C37 C 0.6416(3) 0.7642(3) 0.3248(3) 0.0662(8) Uani 1 1 d . .
H37 H 0.6436 0.8432 0.3212 0.079 Uiso 1 1 calc R U
N1 N 0.12068(19) 0.88727(16) 0.23850(16) 0.0409(5) Uani 1 1 d . .
N2 N -0.07893(19) 0.92791(16) 0.11953(17) 0.0414(5) Uani 1 1 d . .
N3 N -0.10823(18) 1.03006(16) 0.08824(15) 0.0364(5) Uani 1 1 d . .
N4 N -0.00715(18) 1.23773(16) 0.12018(15) 0.0384(5) Uani 1 1 d . .
N5 N 0.32097(19) 0.86020(18) 0.36027(17) 0.0437(5) Uani 1 1 d . .
N6 N 0.4171(2) 0.84198(18) 0.32778(17) 0.0458(5) Uani 1 1 d . .

loop_
_atom_site_aniso_label
_atom_site_aniso_U_11
_atom_site_aniso_U_22
_atom_site_aniso_U_33
_atom_site_aniso_U_23
_atom_site_aniso_U_13
_atom_site_aniso_U_12
C1 0.0416(14) 0.0451(15) 0.0675(14) 0.0201(12) 0.0208(12) 0.0122(12)
C2 0.0575(18) 0.0452(17) 0.093(2) 0.0224(14) 0.0377(16) 0.0110(14)
C3 0.0511(17) 0.0481(17) 0.0784(17) -0.0011(13) 0.0323(14) -0.0006(13)
C4 0.0436(15) 0.0647(19) 0.0567(14) 0.0053(13) 0.0155(12) 0.0039(14)
C5 0.0469(15) 0.0469(15) 0.0468(11) 0.0128(10) 0.0177(11) 0.0127(12)
C6 0.0406(13) 0.0342(13) 0.0487(11) 0.0064(9) 0.0197(10) 0.0088(10)
C7 0.0403(12) 0.0360(13) 0.0379(10) 0.0083(8) 0.0151(9) 0.0131(10)
C8 0.0421(13) 0.0375(13) 0.0414(10) 0.0113(9) 0.0143(9) 0.0148(11)
C9 0.0425(13) 0.0334(12) 0.0357(10) 0.0088(8) 0.0148(9) 0.0119(10)
C10 0.0469(13) 0.0327(13) 0.0440(11) 0.0118(9) 0.0216(10) 0.0130(11)
C11 0.0535(15) 0.0399(14) 0.0527(12) 0.0142(10) 0.0137(11) 0.0133(12)
C12 0.0626(17) 0.0473(16) 0.0704(16) 0.0257(13) 0.0159(14) 0.0234(14)
C13 0.0740(19) 0.0337(14) 0.0723(16) 0.0207(12) 0.0349(15) 0.0250(14)
C14 0.0648(18) 0.0318(14) 0.0610(14) 0.0060(10) 0.0238(13) 0.0063(12)
C15 0.0494(15) 0.0378(14) 0.0520(12) 0.0118(10) 0.0164(11) 0.0112(12)
C16 0.0412(12) 0.0285(11) 0.0342(9) 0.0078(8) 0.0157(9) 0.0093(10)
C17 0.0400(12) 0.0306(12) 0.0346(9) 0.0070(8) 0.0150(9) 0.0106(10)
C18 0.0422(13) 0.0298(12) 0.0392(10) 0.0087(8) 0.0161(9) 0.0126(10)
C19 0.0414(13) 0.0370(13) 0.0408(10) 0.0111(9) 0.0178(10) 0.0161(11)
C20 0.0395(13) 0.0392(14) 0.0445(11) 0.0063(9) 0.0123(10) 0.0110(11)
C21 0.0434(13) 0.0349(13) 0.0403(10) 0.0085(9) 0.0157(9) 0.0094(10)
C22 0.0468(15) 0.0367(14) 0.0692(15) 0.0151(11) 0.0145(12) 0.0063(12)
C23 0.090(2) 0.079(2) 0.0515(14) 0.0194(13) 0.0325(15) 0.0456(19)
C24 0.114(3) 0.124(3) 0.0560(16) 0.0227(19) 0.0439(19) 0.075(3)
C25 0.090(3) 0.154(4) 0.0587(18) 0.023(2) 0.0439(19) 0.042(3)
C26 0.084(3) 0.112(3) 0.0689(19) 0.0202(19) 0.0455(19) 0.011(2)
C27 0.0656(19) 0.068(2) 0.0586(15) 0.0159(13) 0.0271(14) 0.0164(15)
C28 0.0495(15) 0.0590(17) 0.0394(11) 0.0145(10) 0.0135(10) 0.0214(13)
C29 0.0476(14) 0.0370(13) 0.0405(10) 0.0118(9) 0.0123(10) 0.0136(11)
C30 0.0530(15) 0.0370(13) 0.0505(12) 0.0172(10) 0.0184(11) 0.0170(11)
C31 0.0451(14) 0.0401(14) 0.0441(11) 0.0134(9) 0.0137(10) 0.0162(11)
C32 0.0471(14) 0.0497(15) 0.0442(11) 0.0127(10) 0.0133(10) 0.0182(12)
C33 0.074(2) 0.0579(18) 0.0706(16) 0.0219(13) 0.0360(15) 0.0324(16)
C34 0.098(3) 0.068(2) 0.0803(19) 0.0267(16) 0.0436(19) 0.050(2)
C35 0.079(2) 0.105(3) 0.0777(19) 0.0346(19) 0.0358(18) 0.058(2)
C36 0.068(2) 0.100(3) 0.091(2) 0.0427(19) 0.0432(18) 0.0387(19)
C37 0.0563(18) 0.066(2) 0.0798(18) 0.0295(15) 0.0244(15) 0.0254(16)
N1 0.0450(11) 0.0335(11) 0.0424(9) 0.0113(8) 0.0151(8) 0.0141(9)
N2 0.0448(11) 0.0294(10) 0.0477(10) 0.0116(7) 0.0151(9) 0.0140(9)
N3 0.0397(10) 0.0294(10) 0.0391(9) 0.0084(7) 0.0152(8) 0.0106(8)
N4 0.0448(11) 0.0316(10) 0.0394(9) 0.0100(7) 0.0173(8) 0.0126(9)
N5 0.0458(12) 0.0408(12) 0.0467(10) 0.0154(8) 0.0175(9) 0.0185(9)
N6 0.0460(12) 0.0437(12) 0.0498(10) 0.0159(8) 0.0187(9) 0.0176(10)

loop_
_atom_type_symbol
_atom_type_description
_atom_type_scat_dispersion_real
_atom_type_scat_dispersion_imag
_atom_type_scat_source
C C 0.0033 0.0016 'International Tables Vol C Tables 4.2.6.8 and 6.1.1.4'
H H 0.0000 0.0000 'International Tables Vol C Tables 4.2.6.8 and 6.1.1.4'
N N 0.0061 0.0033 'International Tables Vol C Tables 4.2.6.8 and 6.1.1.4'
O O 0.0106 0.0060 'International Tables Vol C Tables 4.2.6.8 and 6.1.1.4'

loop_
_geom_angle_atom_site_label_1
_geom_angle_atom_site_label_2
_geom_angle_atom_site_label_3
_geom_angle
C6 C1 C2 120.9(2)
C3 C2 C1 120.2(3)
C2 C3 C4 119.9(3)
C3 C4 C5 120.3(3)
C4 C5 C6 120.4(3)
C1 C6 C5 118.3(2)
C1 C6 C7 123.6(2)
C5 C6 C7 118.0(2)
C8 C7 N3 115.1(2)
C8 C7 C6 123.3(2)
N3 C7 C6 121.6(2)
C7 C8 C9 122.3(2)
N4 C9 C8 121.3(2)
N4 C9 C10 117.1(2)
C8 C9 C10 121.5(2)
C15 C10 C11 117.7(2)
C15 C10 C9 120.1(2)
C11 C10 C9 122.2(2)
C12 C11 C10 120.8(2)
C11 C12 C13 120.7(2)
C14 C13 C12 119.1(2)
C13 C14 C15 120.9(2)
C14 C15 C10 120.8(2)
N4 C16 N3 124.11(19)
N4 C16 C17 131.0(2)
N3 C16 C17 104.73(18)
C21 C17 C18 120.25(19)
C21 C17 C16 135.1(2)
C18 C17 C16 104.6(2)
N2 C18 N1 121.9(2)
N2 C18 C17 113.79(18)
N1 C18 C17 124.3(2)
N1 C19 C20 127.4(2)
N1 C19 N5 114.1(2)
C20 C19 N5 118.5(2)
C21 C20 C19 119.9(2)
C20 C21 C17 115.1(2)
C20 C21 C22 122.5(2)
C17 C21 C22 122.4(2)
C28 C23 C24 120.5(4)
C25 C24 C23 120.7(4)
C24 C25 C26 119.7(4)
C25 C26 C27 120.6(4)
C26 C27 C28 120.6(3)
C23 C28 C27 117.9(3)
C23 C28 C29 123.0(3)
C27 C28 C29 118.9(2)
N5 C29 C30 105.0(2)
N5 C29 C28 125.2(2)
C30 C29 C28 129.5(2)
C29 C30 C31 106.6(2)
N6 C31 C30 110.9(2)
N6 C31 C32 121.3(2)
C30 C31 C32 127.8(2)
C37 C32 C33 117.6(3)
C37 C32 C31 122.1(2)
C33 C32 C31 120.3(3)
C34 C33 C32 121.4(3)
C33 C34 C35 120.2(3)
C36 C35 C34 119.5(3)
C35 C36 C37 120.9(4)
C32 C37 C36 120.4(3)
C19 N1 C18 113.0(2)
C18 N2 N3 102.85(17)
N2 N3 C7 125.82(19)
N2 N3 C16 114.04(17)
C7 N3 C16 120.14(18)
C16 N4 C9 116.9(2)
N6 N5 C29 112.84(19)
N6 N5 C19 118.28(18)
C29 N5 C19 127.2(2)
C31 N6 N5 104.7(2)

loop_
_geom_bond_atom_site_label_1
_geom_bond_atom_site_label_2
_geom_bond_distance
C1 C6 1.386(4)
C1 C2 1.387(4)
C2 C3 1.377(4)
C3 C4 1.379(4)
C4 C5 1.386(4)
C5 C6 1.401(3)
C6 C7 1.482(3)
C7 C8 1.370(3)
C7 N3 1.387(3)
C8 C9 1.412(3)
C9 N4 1.334(3)
C9 C10 1.481(3)
C10 C15 1.393(3)
C10 C11 1.399(3)
C11 C12 1.376(4)
C12 C13 1.378(4)
C13 C14 1.374(4)
C14 C15 1.378(3)
C16 N4 1.327(3)
C16 N3 1.396(3)
C16 C17 1.416(3)
C17 C21 1.404(3)
C17 C18 1.413(3)
C18 N2 1.353(3)
C18 N1 1.361(3)
C19 N1 1.316(3)
C19 C20 1.398(3)
C19 N5 1.444(3)
C20 C21 1.382(3)
C21 C22 1.495(4)
C23 C28 1.389(4)
C23 C24 1.398(5)
C24 C25 1.359(6)
C25 C26 1.374(6)
C26 C27 1.386(5)
C27 C28 1.395(4)
C28 C29 1.461(4)
C29 N5 1.368(3)
C29 C30 1.379(3)
C30 C31 1.400(4)
C31 N6 1.338(3)
C31 C32 1.465(4)
C32 C37 1.388(4)
C32 C33 1.398(4)
C33 C34 1.378(4)
C34 C35 1.379(5)
C35 C36 1.362(5)
C36 C37 1.400(5)
N2 N3 1.368(2)
N5 N6 1.358(3)
